data_4127583
loop_
_publ_author_name
'Plajer, Alex J.'
'Zhu, Jinbo'
'Proehm, Patrick'
'Bond, Andrew D.'
'Keyser, Ulrich F.'
'Wright, Dominic S.'

_publ_section_title
;
 Tailoring the Binding Properties of Phosphazane Anion Receptors and
 Transporters.
;
_journal_issue 22
_journal_name_full 'Journal of the American Chemical Society'
_journal_page_first 8807
_journal_page_last 8815
_journal_paper_doi 10.1021/jacs.9b00504
_journal_volume 141
_journal_year 2019
_chemical_formula_moiety 'C24 H26 F12 N4 P2, C6 H16 N +, Cl -'
_chemical_formula_sum 'C30 H42 Cl F12 N5 P2'
_chemical_formula_weight 798.07
_space_group_crystal_system triclinic
_space_group_IT_number 2
_space_group_name_Hall '-P 1'
_space_group_name_H-M_alt 'P -1'
_symmetry_space_group_name_Hall '-P 1'
_symmetry_space_group_name_H-M 'P -1'
_atom_sites_solution_hydrogens mixed
_audit_creation_method SHELXL-2018/1
_cell_angle_alpha 90.270(2)
_cell_angle_beta 98.808(2)
_cell_angle_gamma 103.186(2)
_cell_formula_units_Z 2
_cell_length_a 8.5938(3)
_cell_length_b 12.6025(5)
_cell_length_c 18.7895(7)
_cell_measurement_reflns_used 9983
_cell_measurement_temperature 180(2)
_cell_measurement_theta_max 66.60
_cell_measurement_theta_min 3.61
_cell_volume 1956.29(13)
_computing_cell_refinement 'SAINT (Bruker, 2016)'
_computing_data_collection 'APEX3 (Bruker, 2016)'
_computing_data_reduction SAINT
_computing_molecular_graphics 'Mercury (Macrae et al., 2008)'
_computing_publication_material SHELXL
_computing_structure_refinement 'SHELXL (Sheldrick, 2015)'
_computing_structure_solution 'SHELXT (Sheldrick, 2015)'
_diffrn_ambient_temperature 180(2)
_diffrn_measured_fraction_theta_full 0.992
_diffrn_measured_fraction_theta_max 0.992
_diffrn_measurement_device_type 'Bruker D8-QUEST PHOTON-100'
_diffrn_measurement_method '\w and \f-scans'
_diffrn_radiation_type CuK\a
_diffrn_radiation_wavelength 1.54178
_diffrn_reflns_av_R_equivalents 0.0542
_diffrn_reflns_av_unetI/netI 0.0538
_diffrn_reflns_Laue_measured_fraction_full 0.992
_diffrn_reflns_Laue_measured_fraction_max 0.992
_diffrn_reflns_limit_h_max 10
_diffrn_reflns_limit_h_min -9
_diffrn_reflns_limit_k_max 14
_diffrn_reflns_limit_k_min -14
_diffrn_reflns_limit_l_max 22
_diffrn_reflns_limit_l_min -22
_diffrn_reflns_number 22203
_diffrn_reflns_point_group_measured_fraction_full 0.992
_diffrn_reflns_point_group_measured_fraction_max 0.992
_diffrn_reflns_theta_full 66.699
_diffrn_reflns_theta_max 66.699
_diffrn_reflns_theta_min 2.381
_diffrn_source 'Incoatec I\mS Cu microsource'
_exptl_absorpt_coefficient_mu 2.409
_exptl_absorpt_correction_T_max 0.7528
_exptl_absorpt_correction_T_min 0.5682
_exptl_absorpt_correction_type multi-scan
_exptl_absorpt_process_details 'SADABS (Bruker, 2014)'
_exptl_crystal_colour colourless
_exptl_crystal_density_diffrn 1.355
_exptl_crystal_description block
_exptl_crystal_F_000 824
_exptl_crystal_size_max 0.350
_exptl_crystal_size_mid 0.150
_exptl_crystal_size_min 0.150
_refine_diff_density_max 0.601
_refine_diff_density_min -0.309
_refine_diff_density_rms 0.056
_refine_ls_extinction_method none
_refine_ls_goodness_of_fit_ref 1.038
_refine_ls_hydrogen_treatment mixed
_refine_ls_matrix_type full
_refine_ls_number_parameters 525
_refine_ls_number_reflns 6854
_refine_ls_number_restraints 134
_refine_ls_restrained_S_all 1.130
_refine_ls_R_factor_all 0.0752
_refine_ls_R_factor_gt 0.0524
_refine_ls_shift/su_max 0.001
_refine_ls_shift/su_mean 0.000
_refine_ls_structure_factor_coef Fsqd
_refine_ls_weighting_details 'w=1/[\s^2^(Fo^2^)+(0.0421P)^2^+1.8066P] where P=(Fo^2^+2Fc^2^)/3'
_refine_ls_weighting_scheme calc
_refine_ls_wR_factor_gt 0.1161
_refine_ls_wR_factor_ref 0.1289
_reflns_Friedel_coverage 0.000
_reflns_number_gt 5153
_reflns_number_total 6854
_reflns_threshold_expression 'I > 2\s(I)'
_cod_data_source_file ja9b00504_si_002.cif
_cod_data_source_block A-1c_Et3NHCl
_cod_database_code 4127583
_cambridge_user_name 'Alex Plajer'
_cambridge_user_crsid ajp233
_cambridge_supervisor_name 'Dominic Wright'
_cambridge_supervisor_crsid dsw1000
_cambridge_crystallographer_name 'Andrew Bond'
_cambridge_crystallographer_crsid adb29
_cambridge_sample_id 'AP_121 P(III)'
_cambridge_data_id DW_B1_0255
_shelx_space_group_comment
;
The symmetry employed for this shelxl refinement is uniquely defined
by the following loop, which should always be used as a source of
symmetry information in preference to the above space-group names.
They are only intended as comments.
;
_shelx_estimated_absorpt_t_min 0.486
_shelx_estimated_absorpt_t_max 0.714

loop_
_space_group_symop_operation_xyz
'x, y, z'
'-x, -y, -z'

loop_
_atom_site_label
_atom_site_type_symbol
_atom_site_fract_x
_atom_site_fract_y
_atom_site_fract_z
_atom_site_U_iso_or_equiv
_atom_site_adp_type
_atom_site_occupancy
_atom_site_site_symmetry_order
_atom_site_calc_flag
_atom_site_refinement_flags_posn
_atom_site_refinement_flags_adp
_atom_site_refinement_flags_occupancy
_atom_site_disorder_assembly
_atom_site_disorder_group
P1 P 0.49559(9) 0.53279(5) 0.87736(4) 0.03172(18) Uani 1 1 d . . . . .
P2 P 0.36731(9) 0.69652(6) 0.84480(4) 0.03149(18) Uani 1 1 d . . . . .
Cl1 Cl 0.44619(11) 0.56079(6) 0.63787(4) 0.0489(2) Uani 1 1 d . . . . .
N1 N 0.5559(3) 0.67093(17) 0.86654(12) 0.0335(5) Uani 1 1 d . . . . .
N2 N 0.3134(3) 0.55688(17) 0.83885(12) 0.0322(5) Uani 1 1 d . . . . .
N3 N 0.5579(3) 0.47684(18) 0.80728(13) 0.0353(5) Uani 1 1 d D . . . .
H3 H 0.533(4) 0.498(3) 0.7626(8) 0.049(9) Uiso 1 1 d D . . . .
N4 N 0.3579(3) 0.7279(2) 0.75659(13) 0.0436(6) Uani 1 1 d D . . . .
H4 H 0.384(4) 0.684(2) 0.7257(13) 0.046(9) Uiso 1 1 d D . . . .
N5 N 0.7365(3) 0.6735(2) 0.56987(14) 0.0477(7) Uani 1 1 d . . . . .
H5 H 0.650903 0.632722 0.596531 0.057 Uiso 1 1 calc R U . . .
F1 F 0.7562(3) 0.23499(18) 0.99277(10) 0.0769(7) Uani 1 1 d . U . . .
F2 F 0.8610(3) 0.13068(18) 0.93387(11) 0.0697(6) Uani 1 1 d . U . . .
F3 F 0.6112(3) 0.08551(18) 0.94321(13) 0.0785(7) Uani 1 1 d . U . . .
F4 F 0.6690(4) 0.0809(2) 0.66593(13) 0.1102(11) Uani 1 1 d . U . . .
F5 F 0.5654(4) 0.2005(3) 0.61487(13) 0.1246(13) Uani 1 1 d . U . . .
F6 F 0.8152(4) 0.2295(3) 0.64773(16) 0.1238(12) Uani 1 1 d . U . . .
F7A F 0.2802(7) 1.1088(7) 0.8279(4) 0.093(3) Uani 0.615(14) 1 d D U P A 1
F8A F 0.0381(9) 1.0294(6) 0.7978(6) 0.114(4) Uani 0.615(14) 1 d D U P A 1
F9A F 0.1472(18) 1.1511(6) 0.7343(3) 0.137(5) Uani 0.615(14) 1 d D U P A 1
F7B F 0.2680(13) 1.1617(6) 0.7732(11) 0.118(6) Uani 0.385(14) 1 d D U P A 2
F8B F 0.174(3) 1.0449(11) 0.8441(4) 0.119(6) Uani 0.385(14) 1 d D U P A 2
F9B F 0.0274(9) 1.0796(11) 0.7540(7) 0.098(5) Uani 0.385(14) 1 d D U P A 2
F10A F 0.1240(7) 0.8622(7) 0.5006(3) 0.120(3) Uani 0.594(7) 1 d D U P B 1
F11A F 0.2761(9) 1.0239(4) 0.5181(3) 0.101(2) Uani 0.594(7) 1 d D U P B 1
F12A F 0.3763(6) 0.8897(4) 0.5165(2) 0.0819(18) Uani 0.594(7) 1 d D U P B 1
F10B F 0.3593(9) 0.9790(10) 0.5160(5) 0.128(4) Uani 0.406(7) 1 d D U P B 1
F11B F 0.1082(8) 0.9585(6) 0.5074(3) 0.082(3) Uani 0.406(7) 1 d D U P B 1
F12B F 0.2033(13) 0.8218(5) 0.5038(4) 0.101(3) Uani 0.406(7) 1 d D U P B 1
C1 C 0.6984(4) 0.7471(3) 0.90808(18) 0.0463(8) Uani 1 1 d . . . . .
C2 C 0.6782(5) 0.7572(3) 0.98691(19) 0.0676(11) Uani 1 1 d . . . . .
H2A H 0.776801 0.803717 1.014056 0.101 Uiso 1 1 calc R U . . .
H2B H 0.658718 0.684658 1.007115 0.101 Uiso 1 1 calc R U . . .
H2C H 0.586055 0.789625 0.990184 0.101 Uiso 1 1 calc R U . . .
C3 C 0.7139(5) 0.8573(3) 0.8737(2) 0.0716(11) Uani 1 1 d . . . . .
H3A H 0.811498 0.908360 0.898114 0.107 Uiso 1 1 calc R U . . .
H3B H 0.618629 0.885613 0.878343 0.107 Uiso 1 1 calc R U . . .
H3C H 0.721660 0.848933 0.822595 0.107 Uiso 1 1 calc R U . . .
C4 C 0.8454(4) 0.7019(3) 0.9020(3) 0.0729(12) Uani 1 1 d . . . . .
H4A H 0.942762 0.751321 0.927943 0.109 Uiso 1 1 calc R U . . .
H4B H 0.856287 0.695166 0.851071 0.109 Uiso 1 1 calc R U . . .
H4C H 0.832156 0.629915 0.922937 0.109 Uiso 1 1 calc R U . . .
C5 C 0.1509(4) 0.4876(2) 0.83935(18) 0.0456(8) Uani 1 1 d . . . . .
C6 C 0.0331(4) 0.5284(4) 0.7831(2) 0.0675(11) Uani 1 1 d . . . . .
H6A H -0.076017 0.482298 0.781653 0.101 Uiso 1 1 calc R U . . .
H6B H 0.066429 0.525207 0.735738 0.101 Uiso 1 1 calc R U . . .
H6C H 0.033003 0.603867 0.795882 0.101 Uiso 1 1 calc R U . . .
C7 C 0.1560(5) 0.3706(3) 0.8192(2) 0.0674(11) Uani 1 1 d . . . . .
H7A H 0.048953 0.322271 0.818989 0.101 Uiso 1 1 calc R U . . .
H7B H 0.235654 0.346400 0.854590 0.101 Uiso 1 1 calc R U . . .
H7C H 0.186768 0.368210 0.771221 0.101 Uiso 1 1 calc R U . . .
C8 C 0.1029(4) 0.4920(3) 0.9144(2) 0.0580(9) Uani 1 1 d . . . . .
H8A H -0.004390 0.444106 0.914243 0.087 Uiso 1 1 calc R U . . .
H8B H 0.100285 0.567017 0.927085 0.087 Uiso 1 1 calc R U . . .
H8C H 0.182281 0.467699 0.949832 0.087 Uiso 1 1 calc R U . . .
C9 C 0.6024(3) 0.3773(2) 0.80619(14) 0.0285(6) Uani 1 1 d . . . . .
C10 C 0.6426(3) 0.3247(2) 0.86933(15) 0.0314(6) Uani 1 1 d . . . . .
H10A H 0.637471 0.356018 0.914753 0.038 Uiso 1 1 calc R U . . .
C11 C 0.6898(3) 0.2271(2) 0.86594(15) 0.0335(6) Uani 1 1 d . . . . .
C12 C 0.6997(4) 0.1794(2) 0.80082(16) 0.0389(7) Uani 1 1 d . . . . .
H12A H 0.732967 0.112647 0.799029 0.047 Uiso 1 1 calc R U . . .
C13 C 0.6598(3) 0.2317(2) 0.73830(15) 0.0374(7) Uani 1 1 d . . . . .
C14 C 0.6111(3) 0.3291(2) 0.74060(15) 0.0333(6) Uani 1 1 d . . . . .
H14A H 0.583486 0.363190 0.697002 0.040 Uiso 1 1 calc R U . . .
C15 C 0.7303(4) 0.1705(3) 0.93391(18) 0.0482(8) Uani 1 1 d . . . . .
C16 C 0.6757(5) 0.1855(3) 0.66755(19) 0.0551(9) Uani 1 1 d . . . . .
C17 C 0.3085(3) 0.8161(2) 0.72484(15) 0.0323(6) Uani 1 1 d . . . . .
C18 C 0.2665(4) 0.8969(2) 0.76449(16) 0.0386(7) Uani 1 1 d . . . . .
H18A H 0.272132 0.892273 0.815238 0.046 Uiso 1 1 calc R U . . .
C19 C 0.2172(4) 0.9829(2) 0.73052(18) 0.0424(7) Uani 1 1 d . . . . .
C20 C 0.2082(4) 0.9923(3) 0.65662(19) 0.0501(8) Uani 1 1 d . . . . .
H20A H 0.172883 1.051350 0.633378 0.060 Uiso 1 1 calc R U . . .
C21 C 0.2518(4) 0.9137(3) 0.61766(17) 0.0454(8) Uani 1 1 d . . . . .
C22 C 0.2998(4) 0.8260(2) 0.65043(15) 0.0372(7) Uani 1 1 d . . . . .
H22A H 0.327091 0.772161 0.622245 0.045 Uiso 1 1 calc R U . . .
C23 C 0.1707(5) 1.0675(3) 0.7739(2) 0.0591(10) Uani 1 1 d D . . . .
C24 C 0.2457(5) 0.9213(3) 0.5374(2) 0.0691(11) Uani 1 1 d D . . . .
C25 C 0.8768(5) 0.6236(4) 0.5878(2) 0.0694(11) Uani 1 1 d . . . . .
H25A H 0.917157 0.634759 0.640201 0.083 Uiso 1 1 calc R U . . .
H25B H 0.964750 0.661187 0.562085 0.083 Uiso 1 1 calc R U . . .
C26 C 0.8367(7) 0.5030(4) 0.5681(3) 0.0903(15) Uani 1 1 d . . . . .
H26A H 0.929284 0.472387 0.586712 0.135 Uiso 1 1 calc R U . . .
H26B H 0.812513 0.492014 0.515559 0.135 Uiso 1 1 calc R U . . .
H26C H 0.742211 0.466359 0.589305 0.135 Uiso 1 1 calc R U . . .
C27 C 0.7715(6) 0.7914(3) 0.5964(2) 0.0707(11) Uani 1 1 d . . . . .
H27A H 0.868932 0.832469 0.578030 0.085 Uiso 1 1 calc R U . . .
H27B H 0.679595 0.822927 0.576101 0.085 Uiso 1 1 calc R U . . .
C28 C 0.7984(6) 0.8060(4) 0.6766(2) 0.0925(16) Uani 1 1 d . . . . .
H28A H 0.799721 0.881536 0.689920 0.139 Uiso 1 1 calc R U . . .
H28B H 0.902240 0.789790 0.696496 0.139 Uiso 1 1 calc R U . . .
H28C H 0.710848 0.756410 0.695901 0.139 Uiso 1 1 calc R U . . .
C29 C 0.6640(4) 0.6608(3) 0.49160(17) 0.0535(9) Uani 1 1 d . . . . .
H29A H 0.570218 0.694966 0.484417 0.064 Uiso 1 1 calc R U . . .
H29B H 0.622862 0.581990 0.478757 0.064 Uiso 1 1 calc R U . . .
C30 C 0.7779(5) 0.7095(3) 0.44066(19) 0.0657(10) Uani 1 1 d . . . . .
H30A H 0.719516 0.700184 0.391140 0.099 Uiso 1 1 calc R U . . .
H30B H 0.867522 0.672667 0.444625 0.099 Uiso 1 1 calc R U . . .
H30C H 0.820715 0.787415 0.453078 0.099 Uiso 1 1 calc R U . . .

loop_
_atom_site_aniso_label
_atom_site_aniso_U_11
_atom_site_aniso_U_22
_atom_site_aniso_U_33
_atom_site_aniso_U_23
_atom_site_aniso_U_13
_atom_site_aniso_U_12
P1 0.0392(4) 0.0294(4) 0.0328(4) 0.0022(3) 0.0084(3) 0.0188(3)
P2 0.0391(4) 0.0309(4) 0.0313(4) 0.0016(3) 0.0076(3) 0.0206(3)
Cl1 0.0733(6) 0.0400(4) 0.0383(4) -0.0008(3) 0.0198(4) 0.0156(4)
N1 0.0363(13) 0.0264(12) 0.0403(14) -0.0012(10) 0.0042(10) 0.0134(10)
N2 0.0349(13) 0.0279(12) 0.0379(13) 0.0023(10) 0.0099(10) 0.0126(10)
N3 0.0483(15) 0.0316(13) 0.0342(14) 0.0038(10) 0.0108(11) 0.0231(11)
N4 0.0708(18) 0.0429(15) 0.0305(14) 0.0027(11) 0.0123(12) 0.0379(13)
N5 0.0583(17) 0.0424(15) 0.0416(15) 0.0030(12) 0.0086(12) 0.0093(12)
F1 0.134(2) 0.0693(14) 0.0400(11) -0.0049(10) -0.0071(12) 0.0631(14)
F2 0.0817(15) 0.0818(15) 0.0635(13) 0.0083(11) 0.0025(11) 0.0610(13)
F3 0.0979(18) 0.0629(14) 0.0795(16) 0.0301(12) 0.0222(13) 0.0227(13)
F4 0.211(3) 0.0716(16) 0.0656(16) -0.0241(12) 0.0082(18) 0.0784(19)
F5 0.186(3) 0.168(3) 0.0480(14) -0.0423(16) -0.0318(16) 0.135(3)
F6 0.132(3) 0.159(3) 0.086(2) -0.0456(19) 0.0624(19) 0.015(2)
F7A 0.081(4) 0.095(5) 0.102(5) -0.062(4) -0.014(3) 0.037(3)
F8A 0.092(5) 0.085(4) 0.179(9) -0.048(5) 0.075(6) 0.018(3)
F9A 0.272(13) 0.083(5) 0.098(4) 0.016(3) 0.029(6) 0.126(7)
F7B 0.089(7) 0.048(5) 0.218(15) -0.043(7) 0.058(8) -0.003(4)
F8B 0.214(16) 0.107(9) 0.074(5) -0.009(5) 0.019(7) 0.119(10)
F9B 0.062(5) 0.110(9) 0.137(9) -0.031(7) 0.000(5) 0.060(6)
F10A 0.085(4) 0.192(7) 0.046(3) 0.006(4) 0.001(3) -0.036(4)
F11A 0.171(6) 0.080(3) 0.071(3) 0.047(2) 0.043(3) 0.054(4)
F12A 0.109(4) 0.106(4) 0.051(2) 0.028(2) 0.041(2) 0.049(3)
F10B 0.095(6) 0.192(9) 0.084(5) 0.049(6) 0.042(4) -0.015(6)
F11B 0.094(5) 0.095(5) 0.056(4) 0.030(3) -0.008(3) 0.031(4)
F12B 0.157(8) 0.117(6) 0.041(4) 0.012(3) 0.010(5) 0.057(6)
C1 0.0382(17) 0.0436(18) 0.058(2) -0.0132(15) 0.0060(14) 0.0115(14)
C2 0.064(2) 0.084(3) 0.051(2) -0.029(2) -0.0040(18) 0.018(2)
C3 0.072(3) 0.041(2) 0.095(3) -0.010(2) 0.018(2) -0.0031(18)
C4 0.0326(19) 0.081(3) 0.103(3) -0.031(2) -0.0007(19) 0.0164(18)
C5 0.0399(18) 0.0393(17) 0.058(2) -0.0070(15) 0.0153(15) 0.0053(13)
C6 0.0355(19) 0.094(3) 0.070(3) -0.009(2) -0.0028(17) 0.0173(19)
C7 0.062(2) 0.046(2) 0.091(3) -0.0202(19) 0.028(2) -0.0051(17)
C8 0.051(2) 0.061(2) 0.069(2) 0.0032(18) 0.0333(18) 0.0115(17)
C9 0.0262(14) 0.0251(13) 0.0371(15) 0.0015(11) 0.0079(11) 0.0099(10)
C10 0.0338(15) 0.0292(14) 0.0348(15) -0.0037(11) 0.0071(12) 0.0137(11)
C11 0.0332(15) 0.0274(14) 0.0412(16) -0.0014(12) 0.0023(12) 0.0122(11)
C12 0.0458(17) 0.0290(15) 0.0449(17) -0.0075(12) 0.0018(13) 0.0186(13)
C13 0.0394(17) 0.0389(16) 0.0370(16) -0.0101(13) 0.0036(13) 0.0170(13)
C14 0.0338(15) 0.0327(15) 0.0358(16) -0.0024(12) 0.0040(12) 0.0137(12)
C15 0.064(2) 0.0412(18) 0.0460(19) -0.0018(15) 0.0032(16) 0.0295(16)
C16 0.072(3) 0.056(2) 0.047(2) -0.0078(16) 0.0063(18) 0.0378(19)
C17 0.0347(15) 0.0298(14) 0.0369(16) 0.0043(12) 0.0083(12) 0.0153(12)
C18 0.0479(18) 0.0376(16) 0.0360(16) 0.0017(12) 0.0077(13) 0.0208(13)
C19 0.0475(18) 0.0306(16) 0.053(2) 0.0039(13) 0.0087(14) 0.0166(13)
C20 0.061(2) 0.0399(18) 0.056(2) 0.0169(15) 0.0120(16) 0.0235(16)
C21 0.055(2) 0.0449(18) 0.0391(17) 0.0138(14) 0.0115(14) 0.0149(15)
C22 0.0425(17) 0.0372(16) 0.0349(16) 0.0049(12) 0.0108(12) 0.0125(13)
C23 0.078(3) 0.038(2) 0.071(3) 0.0039(18) 0.014(2) 0.0320(19)
C24 0.096(3) 0.069(3) 0.050(2) 0.024(2) 0.019(2) 0.030(3)
C25 0.071(3) 0.086(3) 0.055(2) 0.015(2) 0.0073(19) 0.029(2)
C26 0.120(4) 0.080(3) 0.097(4) 0.027(3) 0.041(3) 0.059(3)
C27 0.090(3) 0.050(2) 0.066(3) -0.0042(19) 0.017(2) 0.000(2)
C28 0.109(4) 0.082(3) 0.071(3) -0.028(2) 0.021(3) -0.013(3)
C29 0.065(2) 0.055(2) 0.0391(18) 0.0075(15) 0.0068(16) 0.0125(17)
C30 0.085(3) 0.062(2) 0.046(2) 0.0086(18) 0.0146(19) 0.006(2)

loop_
_atom_type_symbol
_atom_type_description
_atom_type_scat_dispersion_real
_atom_type_scat_dispersion_imag
_atom_type_scat_source
C C 0.0181 0.0091 'International Tables Vol C Tables 4.2.6.8 and 6.1.1.4'
H H 0.0000 0.0000 'International Tables Vol C Tables 4.2.6.8 and 6.1.1.4'
N N 0.0311 0.0180 'International Tables Vol C Tables 4.2.6.8 and 6.1.1.4'
F F 0.0727 0.0534 'International Tables Vol C Tables 4.2.6.8 and 6.1.1.4'
P P 0.2955 0.4335 'International Tables Vol C Tables 4.2.6.8 and 6.1.1.4'
Cl Cl 0.3639 0.7018 'International Tables Vol C Tables 4.2.6.8 and 6.1.1.4'

loop_
_geom_angle_atom_site_label_1
_geom_angle_atom_site_label_2
_geom_angle_atom_site_label_3
_geom_angle
N3 P1 N2 102.78(12)
N3 P1 N1 103.42(12)
N2 P1 N1 80.94(11)
N4 P2 N2 101.84(12)
N4 P2 N1 103.40(12)
N2 P2 N1 81.22(11)
C1 N1 P2 125.08(18)
C1 N1 P1 126.5(2)
P2 N1 P1 97.70(12)
C5 N2 P2 126.70(18)
C5 N2 P1 127.8(2)
P2 N2 P1 98.00(12)
C9 N3 P1 126.24(19)
C9 N3 H3 111(2)
P1 N3 H3 120(2)
C17 N4 P2 127.02(19)
C17 N4 H4 114(2)
P2 N4 H4 119(2)
C25 N5 C29 113.7(3)
C25 N5 C27 113.1(3)
C29 N5 C27 111.0(3)
C25 N5 H5 106.1
C29 N5 H5 106.1
C27 N5 H5 106.1
N1 C1 C4 107.2(2)
N1 C1 C3 107.5(3)
C4 C1 C3 110.4(3)
N1 C1 C2 110.8(3)
C4 C1 C2 110.4(3)
C3 C1 C2 110.4(3)
C1 C2 H2A 109.5
C1 C2 H2B 109.5
H2A C2 H2B 109.5
C1 C2 H2C 109.5
H2A C2 H2C 109.5
H2B C2 H2C 109.5
C1 C3 H3A 109.5
C1 C3 H3B 109.5
H3A C3 H3B 109.5
C1 C3 H3C 109.5
H3A C3 H3C 109.5
H3B C3 H3C 109.5
C1 C4 H4A 109.5
C1 C4 H4B 109.5
H4A C4 H4B 109.5
C1 C4 H4C 109.5
H4A C4 H4C 109.5
H4B C4 H4C 109.5
N2 C5 C6 107.9(3)
N2 C5 C8 110.4(3)
C6 C5 C8 110.9(3)
N2 C5 C7 107.5(3)
C6 C5 C7 110.2(3)
C8 C5 C7 109.8(3)
C5 C6 H6A 109.5
C5 C6 H6B 109.5
H6A C6 H6B 109.5
C5 C6 H6C 109.5
H6A C6 H6C 109.5
H6B C6 H6C 109.5
C5 C7 H7A 109.5
C5 C7 H7B 109.5
H7A C7 H7B 109.5
C5 C7 H7C 109.5
H7A C7 H7C 109.5
H7B C7 H7C 109.5
C5 C8 H8A 109.5
C5 C8 H8B 109.5
H8A C8 H8B 109.5
C5 C8 H8C 109.5
H8A C8 H8C 109.5
H8B C8 H8C 109.5
C14 C9 N3 119.5(2)
C14 C9 C10 118.4(2)
N3 C9 C10 122.1(2)
C11 C10 C9 120.2(2)
C11 C10 H10A 119.9
C9 C10 H10A 119.9
C12 C11 C10 121.5(3)
C12 C11 C15 118.7(2)
C10 C11 C15 119.8(3)
C11 C12 C13 118.1(2)
C11 C12 H12A 120.9
C13 C12 H12A 120.9
C12 C13 C14 121.2(3)
C12 C13 C16 119.7(3)
C14 C13 C16 119.0(3)
C13 C14 C9 120.6(3)
C13 C14 H14A 119.7
C9 C14 H14A 119.7
F1 C15 F2 107.4(3)
F1 C15 F3 106.0(3)
F2 C15 F3 105.9(3)
F1 C15 C11 113.0(2)
F2 C15 C11 112.2(3)
F3 C15 C11 111.9(3)
F4 C16 F5 105.8(3)
F4 C16 F6 104.2(3)
F5 C16 F6 105.7(4)
F4 C16 C13 114.7(3)
F5 C16 C13 113.4(3)
F6 C16 C13 112.1(3)
N4 C17 C22 119.3(2)
N4 C17 C18 122.6(3)
C22 C17 C18 118.2(2)
C19 C18 C17 120.5(3)
C19 C18 H18A 119.7
C17 C18 H18A 119.7
C18 C19 C20 121.2(3)
C18 C19 C23 119.6(3)
C20 C19 C23 119.2(3)
C21 C20 C19 118.3(3)
C21 C20 H20A 120.8
C19 C20 H20A 120.8
C20 C21 C22 121.5(3)
C20 C21 C24 120.2(3)
C22 C21 C24 118.3(3)
C21 C22 C17 120.2(3)
C21 C22 H22A 119.9
C17 C22 H22A 119.9
F9B C23 C19 114.6(5)
F8A C23 C19 111.8(3)
F7B C23 C19 111.8(5)
F7A C23 C19 113.2(3)
F9A C23 C19 111.3(4)
F8B C23 C19 113.3(4)
F10B C24 C21 117.7(5)
F10A C24 C21 115.0(4)
F11A C24 C21 111.6(4)
F12B C24 C21 111.7(4)
F12A C24 C21 110.2(3)
F11B C24 C21 109.7(4)
N5 C25 C26 113.0(4)
N5 C25 H25A 109.0
C26 C25 H25A 109.0
N5 C25 H25B 109.0
C26 C25 H25B 109.0
H25A C25 H25B 107.8
C25 C26 H26A 109.5
C25 C26 H26B 109.5
H26A C26 H26B 109.5
C25 C26 H26C 109.5
H26A C26 H26C 109.5
H26B C26 H26C 109.5
C28 C27 N5 113.6(3)
C28 C27 H27A 108.8
N5 C27 H27A 108.8
C28 C27 H27B 108.8
N5 C27 H27B 108.8
H27A C27 H27B 107.7
C27 C28 H28A 109.5
C27 C28 H28B 109.5
H28A C28 H28B 109.5
C27 C28 H28C 109.5
H28A C28 H28C 109.5
H28B C28 H28C 109.5
N5 C29 C30 115.0(3)
N5 C29 H29A 108.5
C30 C29 H29A 108.5
N5 C29 H29B 108.5
C30 C29 H29B 108.5
H29A C29 H29B 107.5
C29 C30 H30A 109.5
C29 C30 H30B 109.5
H30A C30 H30B 109.5
C29 C30 H30C 109.5
H30A C30 H30C 109.5
H30B C30 H30C 109.5

loop_
_geom_bond_atom_site_label_1
_geom_bond_atom_site_label_2
_geom_bond_distance
P1 N3 1.702(2)
P1 N2 1.714(2)
P1 N1 1.722(2)
P2 N4 1.700(3)
P2 N2 1.713(2)
P2 N1 1.713(2)
N1 C1 1.482(4)
N2 C5 1.470(4)
N3 C9 1.394(3)
N3 H3 0.892(10)
N4 C17 1.384(3)
N4 H4 0.893(10)
N5 C25 1.478(5)
N5 C29 1.499(4)
N5 C27 1.512(4)
N5 H5 1.0000
F1 C15 1.330(4)
F2 C15 1.330(4)
F3 C15 1.335(4)
F4 C16 1.307(4)
F5 C16 1.308(4)
F6 C16 1.311(5)
F7A C23 1.290(5)
F8A C23 1.280(5)
F9A C23 1.328(5)
F7B C23 1.288(6)
F8B C23 1.347(7)
F9B C23 1.275(6)
F10A C24 1.243(5)
F11A C24 1.324(5)
F12A C24 1.382(5)
F10B C24 1.202(6)
F11B C24 1.409(6)
F12B C24 1.348(7)
C1 C4 1.519(5)
C1 C3 1.521(5)
C1 C2 1.525(5)
C2 H2A 0.9800
C2 H2B 0.9800
C2 H2C 0.9800
C3 H3A 0.9800
C3 H3B 0.9800
C3 H3C 0.9800
C4 H4A 0.9800
C4 H4B 0.9800
C4 H4C 0.9800
C5 C6 1.523(5)
C5 C8 1.532(5)
C5 C7 1.533(4)
C6 H6A 0.9800
C6 H6B 0.9800
C6 H6C 0.9800
C7 H7A 0.9800
C7 H7B 0.9800
C7 H7C 0.9800
C8 H8A 0.9800
C8 H8B 0.9800
C8 H8C 0.9800
C9 C14 1.391(4)
C9 C10 1.397(4)
C10 C11 1.385(4)
C10 H10A 0.9500
C11 C12 1.383(4)
C11 C15 1.499(4)
C12 C13 1.385(4)
C12 H12A 0.9500
C13 C14 1.387(4)
C13 C16 1.486(4)
C14 H14A 0.9500
C17 C22 1.396(4)
C17 C18 1.401(4)
C18 C19 1.376(4)
C18 H18A 0.9500
C19 C20 1.386(5)
C19 C23 1.500(4)
C20 C21 1.380(4)
C20 H20A 0.9500
C21 C22 1.381(4)
C21 C24 1.504(5)
C22 H22A 0.9500
C25 C26 1.511(6)
C25 H25A 0.9900
C25 H25B 0.9900
C26 H26A 0.9800
C26 H26B 0.9800
C26 H26C 0.9800
C27 C28 1.493(6)
C27 H27A 0.9900
C27 H27B 0.9900
C28 H28A 0.9800
C28 H28B 0.9800
C28 H28C 0.9800
C29 C30 1.506(5)
C29 H29A 0.9900
C29 H29B 0.9900
C30 H30A 0.9800
C30 H30B 0.9800
C30 H30C 0.9800

loop_
_geom_hbond_atom_site_label_D
_geom_hbond_atom_site_label_H
_geom_hbond_atom_site_label_A
_geom_hbond_distance_DH
_geom_hbond_distance_HA
_geom_hbond_distance_DA
_geom_hbond_angle_DHA
_geom_hbond_publ_flag
N3 H3 Cl1 0.892(10) 2.535(11) 3.425(3) 176(3) yes
N4 H4 Cl1 0.893(10) 2.454(11) 3.345(2) 178(3) yes

loop_
_geom_torsion_atom_site_label_1
_geom_torsion_atom_site_label_2
_geom_torsion_atom_site_label_3
_geom_torsion_atom_site_label_4
_geom_torsion
N4 P2 N1 C1 102.8(3)
N2 P2 N1 C1 -157.1(3)
N4 P2 N1 P1 -111.23(13)
N2 P2 N1 P1 -11.06(11)
N3 P1 N1 C1 -102.6(2)
N2 P1 N1 C1 156.3(2)
N3 P1 N1 P2 112.14(12)
N2 P1 N1 P2 11.06(11)
N4 P2 N2 C5 -95.6(3)
N1 P2 N2 C5 162.4(3)
N4 P2 N2 P1 113.08(13)
N1 P2 N2 P1 11.12(11)
N3 P1 N2 C5 96.3(2)
N1 P1 N2 C5 -161.9(2)
N3 P1 N2 P2 -112.89(12)
N1 P1 N2 P2 -11.07(11)
N2 P1 N3 C9 -125.6(2)
N1 P1 N3 C9 150.8(2)
N2 P2 N4 C17 144.4(3)
N1 P2 N4 C17 -131.9(3)
P2 N1 C1 C4 -168.9(3)
P1 N1 C1 C4 54.7(4)
P2 N1 C1 C3 -50.2(3)
P1 N1 C1 C3 173.4(2)
P2 N1 C1 C2 70.5(3)
P1 N1 C1 C2 -65.9(3)
P2 N2 C5 C6 51.1(3)
P1 N2 C5 C6 -166.0(2)
P2 N2 C5 C8 -70.3(3)
P1 N2 C5 C8 72.6(3)
P2 N2 C5 C7 170.0(2)
P1 N2 C5 C7 -47.1(4)
P1 N3 C9 C14 163.8(2)
P1 N3 C9 C10 -17.7(4)
C14 C9 C10 C11 0.1(4)
N3 C9 C10 C11 -178.5(3)
C9 C10 C11 C12 0.4(4)
C9 C10 C11 C15 -179.1(3)
C10 C11 C12 C13 -0.4(4)
C15 C11 C12 C13 179.1(3)
C11 C12 C13 C14 0.0(4)
C11 C12 C13 C16 177.3(3)
C12 C13 C14 C9 0.5(4)
C16 C13 C14 C9 -176.9(3)
N3 C9 C14 C13 178.1(3)
C10 C9 C14 C13 -0.5(4)
C12 C11 C15 F1 164.1(3)
C10 C11 C15 F1 -16.4(4)
C12 C11 C15 F2 42.5(4)
C10 C11 C15 F2 -138.0(3)
C12 C11 C15 F3 -76.4(4)
C10 C11 C15 F3 103.2(3)
C12 C13 C16 F4 24.1(5)
C14 C13 C16 F4 -158.5(3)
C12 C13 C16 F5 145.8(4)
C14 C13 C16 F5 -36.8(5)
C12 C13 C16 F6 -94.5(4)
C14 C13 C16 F6 82.9(4)
P2 N4 C17 C22 -176.4(2)
P2 N4 C17 C18 3.7(5)
N4 C17 C18 C19 -179.7(3)
C22 C17 C18 C19 0.4(4)
C17 C18 C19 C20 -0.2(5)
C17 C18 C19 C23 179.2(3)
C18 C19 C20 C21 -0.7(5)
C23 C19 C20 C21 179.9(3)
C19 C20 C21 C22 1.5(5)
C19 C20 C21 C24 -179.3(3)
C20 C21 C22 C17 -1.3(5)
C24 C21 C22 C17 179.5(3)
N4 C17 C22 C21 -179.6(3)
C18 C17 C22 C21 0.3(4)
C29 N5 C25 C26 -58.2(4)
C27 N5 C25 C26 174.1(3)
C25 N5 C27 C28 -67.4(5)
C29 N5 C27 C28 163.4(4)
C25 N5 C29 C30 -59.3(4)
C27 N5 C29 C30 69.5(4)
